data_7029079
loop_
_publ_author_name
'Krytchankou, Ilya S.'
'Krupenya, Dmitry V.'
'Karttunen, Antti J.'
'Tunik, Sergey P.'
'Pakkanen, Tapani A.'
'Chou, Pi-Tai'
'Koshevoy, Igor O.'

_publ_section_title
;
 Triphosphine-supported bimetallic Au(I)-M(I) (M = Ag, Cu) alkynyl
 clusters.
;
_journal_issue 8
_journal_name_full 'Dalton transactions (Cambridge, England : 2003)'
_journal_page_first 3383
_journal_page_last 3394
_journal_paper_doi 10.1039/c3dt52658e
_journal_volume 43
_journal_year 2014
_chemical_formula_moiety 'C96 H78 Au5 Cu P6, 2(F6 P), C4 H10 O, 2(C H2 Cl2)'
_chemical_formula_sum 'C102 H92 Au5 Cl4 Cu F12 O P8'
_chemical_formula_weight 2999.69
_chemical_name_systematic
; 
 ? 
;
_space_group_IT_number 14
_symmetry_cell_setting monoclinic
_symmetry_space_group_name_Hall '-P 2ybc'
_symmetry_space_group_name_H-M 'P 1 21/c 1'
_atom_sites_solution_hydrogens geom
_atom_sites_solution_primary direct
_atom_sites_solution_secondary difmap
_audit_creation_method SHELXL-97
_cell_angle_alpha 90.00
_cell_angle_beta 96.7120(10)
_cell_angle_gamma 90.00
_cell_formula_units_Z 4
_cell_length_a 20.7801(4)
_cell_length_b 23.2258(5)
_cell_length_c 21.9267(5)
_cell_measurement_reflns_used 9939
_cell_measurement_temperature 100(2)
_cell_measurement_theta_max 31.04
_cell_measurement_theta_min 2.56
_cell_volume 10510.0(4)
_computing_cell_refinement 'SAINT (Bruker AXS, 2009)'
_computing_data_collection 'APEX2 (Bruker AXS, 2010)'
_computing_data_reduction 'SAINT (Bruker AXS, 2009)'
_computing_molecular_graphics 'Diamond v.3.2g (Brandenburg, 2011)'
_computing_publication_material 'SHELXL-97 (Sheldrick, 2008)'
_computing_structure_refinement 'SHELXL-97 (Sheldrick, 2008)'
_computing_structure_solution 'SHELXS-97 (Sheldrick, 2008)'
_diffrn_ambient_temperature 100(2)
_diffrn_detector_area_resol_mean 16
_diffrn_measured_fraction_theta_full 1.000
_diffrn_measured_fraction_theta_max 1.000
_diffrn_measurement_device '62mm x 62mm CCD camera on three-circle goniostat'
_diffrn_measurement_device_type 'Bruker SMART APEX II CCD'
_diffrn_measurement_method '\f scans and \w scans'
_diffrn_radiation_monochromator 'flat graphite crystal'
_diffrn_radiation_source 'fine-focus sealed tube'
_diffrn_radiation_type MoK\a
_diffrn_radiation_wavelength 0.71073
_diffrn_reflns_av_R_equivalents 0.0549
_diffrn_reflns_av_sigmaI/netI 0.0488
_diffrn_reflns_limit_h_max 24
_diffrn_reflns_limit_h_min -24
_diffrn_reflns_limit_k_max 25
_diffrn_reflns_limit_k_min -27
_diffrn_reflns_limit_l_max 26
_diffrn_reflns_limit_l_min -16
_diffrn_reflns_number 81451
_diffrn_reflns_theta_full 25.05
_diffrn_reflns_theta_max 25.05
_diffrn_reflns_theta_min 1.68
_exptl_absorpt_coefficient_mu 7.443
_exptl_absorpt_correction_T_max 0.1503
_exptl_absorpt_correction_T_min 0.0945
_exptl_absorpt_correction_type numerical
_exptl_absorpt_process_details 'SADABS (Sheldrick, 2008)'
_exptl_crystal_colour yellow
_exptl_crystal_density_diffrn 1.896
_exptl_crystal_density_method 'not measured'
_exptl_crystal_description block
_exptl_crystal_F_000 5728
_exptl_crystal_size_max 0.60
_exptl_crystal_size_mid 0.55
_exptl_crystal_size_min 0.41
_refine_diff_density_max 2.681
_refine_diff_density_min -1.752
_refine_diff_density_rms 0.237
_refine_ls_extinction_method none
_refine_ls_goodness_of_fit_ref 1.062
_refine_ls_hydrogen_treatment constr
_refine_ls_matrix_type full
_refine_ls_number_parameters 1169
_refine_ls_number_reflns 18589
_refine_ls_number_restraints 44
_refine_ls_restrained_S_all 1.061
_refine_ls_R_factor_all 0.0860
_refine_ls_R_factor_gt 0.0523
_refine_ls_shift/su_max 0.002
_refine_ls_shift/su_mean 0.000
_refine_ls_structure_factor_coef Fsqd
_refine_ls_weighting_details 'calc w=1/[\s^2^(Fo^2^)+(0.0540P)^2^+227.1272P] where P=(Fo^2^+2Fc^2^)/3'
_refine_ls_weighting_scheme calc
_refine_ls_wR_factor_gt 0.1212
_refine_ls_wR_factor_ref 0.1469
_reflns_number_gt 13536
_reflns_number_total 18589
_reflns_threshold_expression >2sigma(I)
_cod_data_source_file c3dt52658e.txt
_cod_data_source_block 1
_cod_original_sg_symbol_H-M 'P 21/c'
_cod_database_code 7029079

loop_
_symmetry_equiv_pos_as_xyz
'x, y, z'
'-x, y+1/2, -z+1/2'
'-x, -y, -z'
'x, -y-1/2, z-1/2'

loop_
_atom_site_label
_atom_site_type_symbol
_atom_site_fract_x
_atom_site_fract_y
_atom_site_fract_z
_atom_site_U_iso_or_equiv
_atom_site_adp_type
_atom_site_occupancy
_atom_site_symmetry_multiplicity
_atom_site_calc_flag
_atom_site_refinement_flags
_atom_site_disorder_assembly
_atom_site_disorder_group
C1 C 0.8749(6) 0.4844(5) 0.7016(6) 0.033(3) Uani 1 1 d . . .
C2 C 0.9043(5) 0.4838(5) 0.7542(5) 0.028(3) Uani 1 1 d . . .
C3 C 0.9809(7) 0.3817(5) 0.6699(5) 0.033(3) Uani 1 1 d . . .
C4 C 1.0183(6) 0.3816(5) 0.7159(5) 0.031(3) Uani 1 1 d . . .
C5 C 0.6980(6) 0.4276(5) 0.6449(6) 0.033(3) Uani 1 1 d . . .
C6 C 0.6899(6) 0.3832(5) 0.6157(5) 0.031(3) Uani 1 1 d . . .
C7 C 0.8210(6) 0.3514(5) 0.7493(5) 0.028(3) Uani 1 1 d . . .
C8 C 0.8497(6) 0.3123(5) 0.7253(6) 0.031(3) Uani 1 1 d . . .
C9 C 0.9392(6) 0.4861(6) 0.8154(6) 0.040(3) Uani 1 1 d . . .
C10 C 0.9658(7) 0.5369(7) 0.8381(7) 0.052(4) Uani 1 1 d . . .
H10 H 0.9600 0.5715 0.8149 0.062 Uiso 1 1 calc R . .
C11 C 1.0016(8) 0.5367(8) 0.8960(7) 0.060(4) Uani 1 1 d . . .
H11 H 1.0184 0.5720 0.9131 0.072 Uiso 1 1 calc R . .
C12 C 1.0129(8) 0.4879(9) 0.9284(7) 0.065(5) Uani 1 1 d . . .
H12 H 1.0402 0.4887 0.9664 0.078 Uiso 1 1 calc R . .
C13 C 0.9853(8) 0.4370(8) 0.9068(7) 0.061(5) Uani 1 1 d . . .
H13 H 0.9917 0.4029 0.9306 0.074 Uiso 1 1 calc R . .
C14 C 0.9480(6) 0.4358(6) 0.8498(6) 0.041(3) Uani 1 1 d . . .
H14 H 0.9286 0.4009 0.8345 0.050 Uiso 1 1 calc R . .
C15 C 1.0640(6) 0.3857(5) 0.7708(5) 0.035(3) Uani 1 1 d . . .
C16 C 1.1034(7) 0.4347(6) 0.7810(7) 0.047(3) Uani 1 1 d . . .
H16 H 1.1015 0.4641 0.7508 0.056 Uiso 1 1 calc R . .
C17 C 1.1447(9) 0.4402(7) 0.8346(7) 0.067(5) Uani 1 1 d . . .
H17 H 1.1724 0.4727 0.8406 0.080 Uiso 1 1 calc R . .
C18 C 1.1459(10) 0.3987(8) 0.8793(8) 0.079(6) Uani 1 1 d . . .
H18 H 1.1722 0.4043 0.9173 0.095 Uiso 1 1 calc R . .
C19 C 1.1096(9) 0.3493(7) 0.8702(7) 0.067(5) Uani 1 1 d . . .
H19 H 1.1130 0.3199 0.9005 0.080 Uiso 1 1 calc R . .
C20 C 1.0676(8) 0.3427(6) 0.8156(6) 0.051(4) Uani 1 1 d . . .
H20 H 1.0417 0.3091 0.8092 0.061 Uiso 1 1 calc R . .
C21 C 0.6862(6) 0.3323(5) 0.5772(5) 0.029(3) Uani 1 1 d . . .
C22 C 0.6453(7) 0.3310(5) 0.5237(6) 0.043(3) Uani 1 1 d . . .
H22 H 0.6163 0.3621 0.5137 0.052 Uiso 1 1 calc R . .
C23 C 0.6459(7) 0.2841(6) 0.4836(6) 0.047(4) Uani 1 1 d . . .
H23 H 0.6183 0.2843 0.4458 0.057 Uiso 1 1 calc R . .
C24 C 0.6858(7) 0.2382(6) 0.4980(7) 0.049(4) Uani 1 1 d . . .
H24 H 0.6855 0.2057 0.4717 0.059 Uiso 1 1 calc R . .
C25 C 0.7268(8) 0.2408(7) 0.5527(7) 0.057(4) Uani 1 1 d . . .
H25 H 0.7555 0.2096 0.5634 0.068 Uiso 1 1 calc R . .
C26 C 0.7274(7) 0.2859(6) 0.5910(7) 0.050(4) Uani 1 1 d . . .
H26 H 0.7564 0.2861 0.6279 0.060 Uiso 1 1 calc R . .
C27 C 0.8631(6) 0.2543(5) 0.7058(5) 0.032(3) Uani 1 1 d . . .
C28 C 0.8234(6) 0.2102(5) 0.7225(6) 0.035(3) Uani 1 1 d . . .
H28 H 0.7898 0.2183 0.7471 0.042 Uiso 1 1 calc R . .
C29 C 0.8329(6) 0.1551(5) 0.7034(6) 0.037(3) Uani 1 1 d . . .
H29 H 0.8043 0.1256 0.7136 0.044 Uiso 1 1 calc R . .
C30 C 0.8830(7) 0.1413(5) 0.6698(6) 0.040(3) Uani 1 1 d . . .
H30 H 0.8893 0.1026 0.6580 0.048 Uiso 1 1 calc R . .
C31 C 0.9244(7) 0.1846(5) 0.6532(6) 0.037(3) Uani 1 1 d . . .
H31 H 0.9590 0.1757 0.6301 0.045 Uiso 1 1 calc R . .
C32 C 0.9137(6) 0.2408(5) 0.6712(5) 0.035(3) Uani 1 1 d . . .
H32 H 0.9413 0.2707 0.6598 0.042 Uiso 1 1 calc R . .
C33 C 0.6792(6) 0.5984(6) 0.4516(6) 0.039(3) Uani 1 1 d . . .
C34 C 0.6452(8) 0.5771(7) 0.3970(7) 0.055(4) Uani 1 1 d . . .
H34 H 0.6233 0.5412 0.3964 0.066 Uiso 1 1 calc R . .
C35 C 0.6445(9) 0.6098(8) 0.3439(7) 0.065(5) Uani 1 1 d . . .
H35 H 0.6210 0.5964 0.3068 0.078 Uiso 1 1 calc R . .
C36 C 0.6769(10) 0.6606(8) 0.3441(8) 0.072(5) Uani 1 1 d . . .
H36 H 0.6752 0.6829 0.3077 0.087 Uiso 1 1 calc R . .
C37 C 0.7118(8) 0.6795(7) 0.3967(8) 0.061(4) Uani 1 1 d . . .
H37 H 0.7360 0.7141 0.3959 0.073 Uiso 1 1 calc R . .
C38 C 0.7128(7) 0.6498(6) 0.4506(7) 0.047(3) Uani 1 1 d . . .
H38 H 0.7364 0.6643 0.4871 0.056 Uiso 1 1 calc R . .
C39 C 0.5978(6) 0.5588(5) 0.5409(5) 0.034(3) Uani 1 1 d . . .
C40 C 0.5716(7) 0.5121(7) 0.5702(7) 0.048(4) Uani 1 1 d . . .
H40 H 0.5938 0.4764 0.5754 0.058 Uiso 1 1 calc R . .
C41 C 0.5114(7) 0.5203(8) 0.5915(7) 0.058(4) Uani 1 1 d . . .
H41 H 0.4916 0.4891 0.6102 0.069 Uiso 1 1 calc R . .
C42 C 0.4804(7) 0.5722(8) 0.5860(7) 0.058(4) Uani 1 1 d . . .
H42 H 0.4396 0.5767 0.6010 0.069 Uiso 1 1 calc R . .
C43 C 0.5068(8) 0.6162(8) 0.5601(7) 0.058(4) Uani 1 1 d . . .
H43 H 0.4847 0.6521 0.5571 0.069 Uiso 1 1 calc R . .
C44 C 0.5660(7) 0.6112(6) 0.5372(7) 0.047(3) Uani 1 1 d . . .
H44 H 0.5846 0.6435 0.5192 0.056 Uiso 1 1 calc R . .
C45 C 0.8204(6) 0.5243(5) 0.4650(6) 0.035(3) Uani 1 1 d . . .
C46 C 0.8616(6) 0.5674(5) 0.4898(6) 0.036(3) Uani 1 1 d . . .
H46 H 0.8749 0.5682 0.5328 0.044 Uiso 1 1 calc R . .
C47 C 0.8836(6) 0.6092(6) 0.4520(6) 0.042(3) Uani 1 1 d . . .
H47 H 0.9122 0.6384 0.4690 0.050 Uiso 1 1 calc R . .
C48 C 0.8636(7) 0.6082(6) 0.3894(7) 0.046(4) Uani 1 1 d . . .
H48 H 0.8779 0.6370 0.3633 0.056 Uiso 1 1 calc R . .
C49 C 0.8229(7) 0.5652(6) 0.3657(6) 0.040(3) Uani 1 1 d . . .
H49 H 0.8096 0.5641 0.3227 0.048 Uiso 1 1 calc R . .
C50 C 0.8007(6) 0.5230(6) 0.4033(6) 0.039(3) Uani 1 1 d . . .
H50 H 0.7721 0.4938 0.3863 0.047 Uiso 1 1 calc R . .
C51 C 0.9122(6) 0.4069(4) 0.4309(5) 0.024(2) Uani 1 1 d . . .
C52 C 0.9671(6) 0.4386(5) 0.4474(6) 0.035(3) Uani 1 1 d . . .
H52 H 0.9847 0.4412 0.4893 0.042 Uiso 1 1 calc R . .
C53 C 0.9966(6) 0.4664(5) 0.4031(6) 0.036(3) Uani 1 1 d . . .
H53 H 1.0355 0.4872 0.4150 0.044 Uiso 1 1 calc R . .
C54 C 0.9720(6) 0.4654(6) 0.3416(6) 0.037(3) Uani 1 1 d . . .
H54 H 0.9927 0.4858 0.3118 0.045 Uiso 1 1 calc R . .
C55 C 0.9163(7) 0.4337(5) 0.3249(6) 0.039(3) Uani 1 1 d . . .
H55 H 0.8977 0.4324 0.2832 0.047 Uiso 1 1 calc R . .
C56 C 0.8877(6) 0.4039(5) 0.3697(6) 0.037(3) Uani 1 1 d . . .
H56 H 0.8505 0.3809 0.3579 0.045 Uiso 1 1 calc R . .
C57 C 0.8639(5) 0.2970(5) 0.4668(6) 0.030(3) Uani 1 1 d . . .
C58 C 0.8169(6) 0.2794(5) 0.4196(6) 0.035(3) Uani 1 1 d . . .
H58 H 0.7875 0.3068 0.3999 0.042 Uiso 1 1 calc R . .
C59 C 0.8129(7) 0.2219(5) 0.4012(6) 0.040(3) Uani 1 1 d . . .
H59 H 0.7817 0.2105 0.3683 0.048 Uiso 1 1 calc R . .
C60 C 0.8548(7) 0.1813(5) 0.4312(6) 0.039(3) Uani 1 1 d . . .
H60 H 0.8520 0.1420 0.4191 0.047 Uiso 1 1 calc R . .
C61 C 0.9001(7) 0.1984(6) 0.4781(6) 0.046(3) Uani 1 1 d . . .
H61 H 0.9282 0.1705 0.4986 0.055 Uiso 1 1 calc R . .
C62 C 0.9057(6) 0.2553(5) 0.4961(6) 0.032(3) Uani 1 1 d . . .
H62 H 0.9378 0.2663 0.5285 0.038 Uiso 1 1 calc R . .
C63 C 0.7596(11) 0.7189(8) 0.6817(9) 0.077(2) Uani 1 1 d . . .
C64 C 0.7882(11) 0.7659(7) 0.7113(9) 0.077(2) Uani 1 1 d . . .
H64 H 0.8307 0.7640 0.7325 0.093 Uiso 1 1 calc R . .
C65 C 0.7500(11) 0.8193(8) 0.7088(9) 0.077(2) Uani 1 1 d . . .
H65 H 0.7689 0.8535 0.7268 0.093 Uiso 1 1 calc R . .
C66 C 0.6899(11) 0.8206(8) 0.6821(9) 0.077(2) Uani 1 1 d . . .
H66 H 0.6667 0.8559 0.6807 0.093 Uiso 1 1 calc R . .
C67 C 0.6611(11) 0.7745(7) 0.6572(9) 0.077(2) Uani 1 1 d . . .
H67 H 0.6164 0.7757 0.6418 0.093 Uiso 1 1 calc R . .
C68 C 0.6956(10) 0.7250(8) 0.6536(9) 0.077(2) Uani 1 1 d . . .
H68 H 0.6757 0.6934 0.6312 0.093 Uiso 1 1 calc R . .
C69 C 0.8826(6) 0.6720(5) 0.6601(6) 0.036(3) Uani 1 1 d . . .
C70 C 0.8901(6) 0.6894(5) 0.6017(5) 0.033(3) Uani 1 1 d . . .
H70 H 0.8540 0.6885 0.5708 0.040 Uiso 1 1 calc R . .
C71 C 0.9500(6) 0.7083(6) 0.5871(6) 0.039(3) Uani 1 1 d . . .
H71 H 0.9547 0.7208 0.5466 0.047 Uiso 1 1 calc R . .
C72 C 1.0032(6) 0.7089(6) 0.6323(6) 0.041(3) Uani 1 1 d . . .
H72 H 1.0441 0.7222 0.6228 0.049 Uiso 1 1 calc R . .
C73 C 0.9961(6) 0.6901(5) 0.6900(6) 0.039(3) Uani 1 1 d . . .
H73 H 1.0328 0.6884 0.7202 0.047 Uiso 1 1 calc R . .
C74 C 0.9350(7) 0.6734(5) 0.7055(6) 0.039(3) Uani 1 1 d . . .
H74 H 0.9297 0.6632 0.7466 0.046 Uiso 1 1 calc R . .
C75 C 0.6733(6) 0.6190(5) 0.7666(5) 0.032(3) Uani 1 1 d . . .
C76 C 0.6171(6) 0.6079(5) 0.7267(5) 0.033(3) Uani 1 1 d . . .
H76 H 0.6157 0.5775 0.6976 0.040 Uiso 1 1 calc R . .
C77 C 0.5624(7) 0.6432(7) 0.7311(7) 0.051(4) Uani 1 1 d . . .
H77 H 0.5239 0.6372 0.7039 0.061 Uiso 1 1 calc R . .
C78 C 0.5646(7) 0.6861(7) 0.7743(7) 0.055(4) Uani 1 1 d . . .
H78 H 0.5271 0.7089 0.7775 0.066 Uiso 1 1 calc R . .
C79 C 0.6205(6) 0.6966(6) 0.8131(6) 0.040(3) Uani 1 1 d . . .
H79 H 0.6216 0.7267 0.8426 0.048 Uiso 1 1 calc R . .
C80 C 0.6745(6) 0.6635(5) 0.8089(6) 0.037(3) Uani 1 1 d . . .
H80 H 0.7132 0.6712 0.8353 0.044 Uiso 1 1 calc R . .
C81 C 0.6406(6) 0.4888(5) 0.8359(6) 0.034(3) Uani 1 1 d . . .
C82 C 0.6031(6) 0.4601(7) 0.7907(6) 0.045(3) Uani 1 1 d . . .
H82 H 0.6219 0.4311 0.7680 0.054 Uiso 1 1 calc R . .
C83 C 0.5388(7) 0.4725(8) 0.7775(7) 0.061(5) Uani 1 1 d . . .
H83 H 0.5133 0.4511 0.7466 0.073 Uiso 1 1 calc R . .
C84 C 0.5111(7) 0.5144(9) 0.8074(9) 0.067(5) Uani 1 1 d . . .
H84 H 0.4665 0.5232 0.7969 0.080 Uiso 1 1 calc R . .
C85 C 0.5471(8) 0.5448(7) 0.8534(9) 0.068(5) Uani 1 1 d . . .
H85 H 0.5276 0.5745 0.8748 0.082 Uiso 1 1 calc R . .
C86 C 0.6121(6) 0.5313(6) 0.8681(7) 0.043(3) Uani 1 1 d . . .
H86 H 0.6373 0.5514 0.9003 0.051 Uiso 1 1 calc R . .
C87 C 0.7429(6) 0.4612(5) 0.9333(5) 0.031(3) Uani 1 1 d . . .
C88 C 0.8003(7) 0.4781(6) 0.9680(6) 0.044(3) Uani 1 1 d . . .
H88 H 0.8314 0.5006 0.9501 0.053 Uiso 1 1 calc R . .
C89 C 0.8109(8) 0.4620(7) 1.0276(7) 0.056(4) Uani 1 1 d . . .
H89 H 0.8508 0.4721 1.0508 0.068 Uiso 1 1 calc R . .
C90 C 0.7666(9) 0.4318(8) 1.0558(7) 0.064(5) Uani 1 1 d . . .
H90 H 0.7750 0.4226 1.0982 0.077 Uiso 1 1 calc R . .
C91 C 0.7093(8) 0.4146(7) 1.0223(7) 0.053(4) Uani 1 1 d . . .
H91 H 0.6785 0.3928 1.0412 0.063 Uiso 1 1 calc R . .
C92 C 0.6973(7) 0.4296(6) 0.9608(6) 0.042(3) Uani 1 1 d . . .
H92 H 0.6579 0.4182 0.9375 0.050 Uiso 1 1 calc R . .
C93 C 0.6990(5) 0.4848(5) 0.5026(5) 0.028(3) Uani 1 1 d . . .
H93A H 0.6828 0.4772 0.4590 0.034 Uiso 1 1 calc R . .
H93B H 0.6773 0.4577 0.5284 0.034 Uiso 1 1 calc R . .
C94 C 0.7926(6) 0.4005(5) 0.4829(5) 0.031(3) Uani 1 1 d . . .
H94A H 0.7752 0.4014 0.4389 0.038 Uiso 1 1 calc R . .
H94B H 0.7647 0.3744 0.5040 0.038 Uiso 1 1 calc R . .
C95 C 0.8109(6) 0.6180(5) 0.7520(6) 0.035(3) Uani 1 1 d . . .
H95A H 0.8510 0.5945 0.7572 0.042 Uiso 1 1 calc R . .
H95B H 0.8151 0.6483 0.7840 0.042 Uiso 1 1 calc R . .
C96 C 0.7651(5) 0.5458(5) 0.8418(5) 0.024(2) Uani 1 1 d . . .
H96A H 0.8129 0.5421 0.8495 0.029 Uiso 1 1 calc R . .
H96B H 0.7510 0.5737 0.8717 0.029 Uiso 1 1 calc R . .
C97 C 0.7144(15) 0.6783(12) 0.0129(15) 0.144(12) Uani 1 1 d . . .
H98A H 0.7478 0.6953 -0.0104 0.173 Uiso 1 1 calc R . .
H98B H 0.7277 0.6858 0.0570 0.173 Uiso 1 1 calc R . .
C99 C 0.4225(10) 0.6608(9) 0.8786(12) 0.063(3) Uani 0.678(5) 1 d PD A 1
H99A H 0.4249 0.6276 0.9063 0.094 Uiso 0.678(5) 1 calc PR A 1
H99B H 0.4379 0.6497 0.8397 0.094 Uiso 0.678(5) 1 calc PR A 1
H99C H 0.3776 0.6741 0.8709 0.094 Uiso 0.678(5) 1 calc PR A 1
C100 C 0.4636(10) 0.7078(8) 0.9073(10) 0.063(3) Uani 0.678(5) 1 d PD A 1
H10A H 0.4484 0.7193 0.9466 0.075 Uiso 0.678(5) 1 calc PR A 1
H10B H 0.5091 0.6946 0.9157 0.075 Uiso 0.678(5) 1 calc PR A 1
C101 C 0.4952(10) 0.8018(8) 0.8912(10) 0.063(3) Uani 0.678(5) 1 d PD A 1
H10C H 0.5420 0.7926 0.8961 0.075 Uiso 0.678(5) 1 calc PR A 1
H10D H 0.4824 0.8114 0.9322 0.075 Uiso 0.678(5) 1 calc PR A 1
C102 C 0.4820(11) 0.8521(9) 0.8487(11) 0.063(3) Uani 0.678(5) 1 d PD A 1
H10E H 0.5066 0.8856 0.8655 0.094 Uiso 0.678(5) 1 calc PR A 1
H10F H 0.4356 0.8610 0.8443 0.094 Uiso 0.678(5) 1 calc PR A 1
H10G H 0.4950 0.8424 0.8084 0.094 Uiso 0.678(5) 1 calc PR A 1
O1 O 0.4597(7) 0.7547(6) 0.8666(7) 0.051(4) Uani 0.678(5) 1 d PD A 1
Cl3 Cl 0.3268(4) 0.7976(4) 0.7344(5) 0.1056(19) Uani 0.678(5) 1 d PD A 1
Cl4 Cl 0.4422(4) 0.7769(4) 0.6730(5) 0.1056(19) Uani 0.678(5) 1 d PD A 1
C98 C 0.3899(11) 0.7520(13) 0.7225(14) 0.090(9) Uani 0.678(5) 1 d PD A 1
H98C H 0.4153 0.7440 0.7627 0.107 Uiso 0.678(5) 1 calc PR A 1
H98D H 0.3714 0.7150 0.7064 0.107 Uiso 0.678(5) 1 calc PR A 1
O2 O 0.5852(11) 0.5690(11) 0.1028(12) 0.037(6) Uani 0.322(5) 1 d PDU A 2
C103 C 0.489(2) 0.6234(17) 0.065(2) 0.051(11) Uani 0.322(5) 1 d PDU A 2
H10H H 0.4532 0.6234 0.0317 0.077 Uiso 0.322(5) 1 calc PR A 2
H10I H 0.5134 0.6594 0.0641 0.077 Uiso 0.322(5) 1 calc PR A 2
H10J H 0.4713 0.6202 0.1046 0.077 Uiso 0.322(5) 1 calc PR A 2
C104 C 0.5328(17) 0.5734(17) 0.0576(17) 0.049(11) Uani 0.322(5) 1 d PDU A 2
H10K H 0.5072 0.5374 0.0573 0.059 Uiso 0.322(5) 1 calc PR A 2
H10L H 0.5494 0.5766 0.0172 0.059 Uiso 0.322(5) 1 calc PR A 2
C105 C 0.6231(18) 0.5208(16) 0.0978(18) 0.053(12) Uani 0.322(5) 1 d PDU A 2
H10M H 0.6422 0.5215 0.0585 0.064 Uiso 0.322(5) 1 calc PR A 2
H10N H 0.5965 0.4855 0.0989 0.064 Uiso 0.322(5) 1 calc PR A 2
C106 C 0.6755(18) 0.5213(18) 0.1507(17) 0.041(10) Uani 0.322(5) 1 d PDU A 2
H10O H 0.7041 0.4882 0.1477 0.062 Uiso 0.322(5) 1 calc PR A 2
H10P H 0.6561 0.5192 0.1893 0.062 Uiso 0.322(5) 1 calc PR A 2
H10Q H 0.7007 0.5570 0.1498 0.062 Uiso 0.322(5) 1 calc PR A 2
C107 C 0.3605(14) 0.798(3) 0.7547(11) 0.090(9) Uani 0.322(5) 1 d PD A 2
H10R H 0.3286 0.8204 0.7747 0.107 Uiso 0.322(5) 1 calc PR A 2
H10S H 0.3530 0.7563 0.7622 0.107 Uiso 0.322(5) 1 calc PR A 2
Cl5 Cl 0.3521(9) 0.8116(8) 0.6757(10) 0.1056(19) Uani 0.322(5) 1 d PD A 2
Cl6 Cl 0.4394(9) 0.8170(8) 0.7846(10) 0.1056(19) Uani 0.322(5) 1 d PD A 2
F1 F 0.9371(6) 0.6703(6) 0.9692(6) 0.119(2) Uani 1 1 d . . .
F2 F 0.9162(6) 0.6671(6) 0.8671(6) 0.119(2) Uani 1 1 d . . .
F3 F 0.9312(6) 0.7497(6) 0.9182(6) 0.119(2) Uani 1 1 d . . .
F4 F 0.8516(6) 0.7287(6) 0.9732(6) 0.119(2) Uani 1 1 d . . .
F5 F 0.8363(7) 0.7268(6) 0.8700(6) 0.119(2) Uani 1 1 d . . .
F6 F 0.8329(6) 0.6512(6) 0.9172(6) 0.119(2) Uani 1 1 d . . .
F7 F 0.6052(5) 0.3801(8) 0.2970(7) 0.145(7) Uani 1 1 d . . .
F8 F 0.7369(6) 0.4476(8) 0.2893(6) 0.134(6) Uani 1 1 d . . .
F9 F 0.6778(5) 0.4218(8) 0.3661(5) 0.131(6) Uani 1 1 d . . .
F10 F 0.7116(7) 0.3560(9) 0.3037(8) 0.160(7) Uani 1 1 d . . .
F11 F 0.6640(8) 0.4036(11) 0.2242(7) 0.196(10) Uani 1 1 d . . .
F12 F 0.6324(8) 0.4699(10) 0.2890(9) 0.188(9) Uani 1 1 d . . .
P1 P 0.67996(16) 0.55696(14) 0.52169(14) 0.0324(7) Uani 1 1 d . . .
P2 P 0.78763(15) 0.47291(13) 0.51487(14) 0.0283(6) Uani 1 1 d . . .
P3 P 0.87507(14) 0.37074(12) 0.49003(13) 0.0256(6) Uani 1 1 d . . .
P4 P 0.80259(16) 0.65177(13) 0.67612(14) 0.0303(7) Uani 1 1 d . . .
P5 P 0.74159(15) 0.57221(13) 0.76250(13) 0.0279(6) Uani 1 1 d . . .
P6 P 0.72703(14) 0.47560(13) 0.85151(13) 0.0275(6) Uani 1 1 d . . .
P7 P 0.88472(19) 0.6961(2) 0.9212(2) 0.0631(13) Uani 1 1 d . . .
P8 P 0.6711(3) 0.4121(4) 0.2942(3) 0.117(3) Uani 1 1 d . . .
Cu1 Cu 0.89325(7) 0.39076(6) 0.70770(6) 0.0295(3) Uani 1 1 d . . .
Au1 Au 0.74798(2) 0.59356(2) 0.60268(2) 0.03028(12) Uani 1 1 d . . .
Au2 Au 0.83145(2) 0.479735(19) 0.61539(2) 0.02814(12) Uani 1 1 d . . .
Au3 Au 0.92863(2) 0.379934(19) 0.586139(19) 0.02753(12) Uani 1 1 d . . .
Au4 Au 0.72095(2) 0.497123(19) 0.69573(2) 0.02815(12) Uani 1 1 d . . .
Au5 Au 0.77207(2) 0.409858(19) 0.79291(2) 0.02887(12) Uani 1 1 d . . .
Cl1 Cl 0.6417(5) 0.7124(4) -0.0085(4) 0.149(3) Uani 1 1 d . . .
Cl2 Cl 0.7124(4) 0.6068(4) 0.0012(4) 0.151(3) Uani 1 1 d . . .

loop_
_atom_site_aniso_label
_atom_site_aniso_U_11
_atom_site_aniso_U_22
_atom_site_aniso_U_33
_atom_site_aniso_U_23
_atom_site_aniso_U_13
_atom_site_aniso_U_12
C1 0.042(7) 0.022(6) 0.036(7) 0.000(5) 0.009(6) -0.007(5)
C2 0.021(6) 0.029(6) 0.034(7) 0.007(5) 0.000(5) -0.004(5)
C3 0.061(8) 0.012(5) 0.030(7) 0.004(5) 0.017(6) -0.006(5)
C4 0.036(7) 0.035(7) 0.022(6) 0.000(5) 0.002(5) -0.001(5)
C5 0.032(7) 0.036(7) 0.032(7) 0.001(5) 0.001(5) -0.006(6)
C6 0.029(6) 0.040(7) 0.024(6) 0.004(5) 0.006(5) -0.005(5)
C7 0.035(6) 0.034(7) 0.015(5) 0.009(5) 0.002(5) -0.010(5)
C8 0.030(6) 0.025(6) 0.038(7) -0.001(5) 0.009(5) -0.004(5)
C9 0.026(6) 0.059(9) 0.035(7) -0.005(6) 0.007(5) -0.008(6)
C10 0.041(8) 0.059(10) 0.054(9) -0.020(7) 0.005(7) -0.003(7)
C11 0.068(11) 0.075(12) 0.035(8) -0.026(8) 0.004(7) -0.009(9)
C12 0.057(10) 0.109(15) 0.029(8) -0.009(9) 0.008(7) -0.025(10)
C13 0.056(10) 0.083(12) 0.042(9) 0.013(8) -0.007(7) -0.021(9)
C14 0.034(7) 0.059(9) 0.030(7) 0.003(6) -0.003(5) -0.008(6)
C15 0.044(7) 0.033(7) 0.028(6) -0.003(5) 0.000(5) 0.001(6)
C16 0.049(8) 0.039(8) 0.050(8) 0.004(6) -0.007(7) -0.003(7)
C17 0.079(12) 0.060(10) 0.052(10) -0.009(8) -0.028(9) -0.004(9)
C18 0.112(16) 0.066(12) 0.048(10) -0.009(8) -0.039(10) 0.010(11)
C19 0.113(15) 0.043(9) 0.038(8) 0.010(7) -0.014(9) 0.006(9)
C20 0.075(11) 0.037(8) 0.037(8) 0.004(6) -0.010(7) 0.006(7)
C21 0.032(6) 0.033(7) 0.023(6) -0.005(5) 0.007(5) -0.008(5)
C22 0.054(8) 0.028(7) 0.043(8) -0.007(6) -0.013(6) 0.005(6)
C23 0.054(9) 0.040(8) 0.042(8) -0.005(6) -0.015(7) -0.011(7)
C24 0.052(9) 0.036(8) 0.060(9) -0.023(7) 0.005(7) -0.004(7)
C25 0.061(10) 0.049(9) 0.056(10) -0.010(7) -0.008(8) 0.018(8)
C26 0.055(9) 0.041(8) 0.047(8) -0.005(6) -0.017(7) 0.006(7)
C27 0.028(6) 0.039(7) 0.027(6) 0.006(5) -0.006(5) 0.001(5)
C28 0.030(6) 0.038(7) 0.035(7) 0.003(5) -0.006(5) 0.004(6)
C29 0.041(7) 0.027(7) 0.041(7) 0.003(5) -0.003(6) -0.007(6)
C30 0.057(9) 0.025(7) 0.037(7) -0.001(5) 0.003(6) 0.005(6)
C31 0.054(8) 0.029(7) 0.030(7) 0.004(5) 0.008(6) 0.006(6)
C32 0.043(7) 0.031(7) 0.032(7) 0.006(5) 0.003(5) -0.003(6)
C33 0.045(8) 0.045(8) 0.026(6) 0.009(6) -0.001(5) 0.013(6)
C34 0.058(10) 0.059(10) 0.046(9) 0.004(7) -0.002(7) 0.016(8)
C35 0.075(12) 0.081(13) 0.036(8) 0.014(8) -0.006(8) 0.025(10)
C36 0.093(14) 0.069(12) 0.055(11) 0.033(9) 0.009(10) 0.026(11)
C37 0.068(11) 0.053(10) 0.063(11) 0.018(8) 0.015(9) 0.010(8)
C38 0.049(8) 0.038(8) 0.056(9) 0.011(7) 0.014(7) 0.011(7)
C39 0.036(7) 0.039(7) 0.027(6) -0.002(5) 0.002(5) 0.006(6)
C40 0.038(8) 0.058(9) 0.050(9) 0.005(7) 0.010(6) 0.007(7)
C41 0.033(8) 0.092(13) 0.049(9) 0.014(8) 0.011(6) 0.007(8)
C42 0.034(8) 0.089(13) 0.049(9) -0.008(9) 0.001(7) 0.019(9)
C43 0.049(9) 0.066(11) 0.056(10) -0.015(8) -0.005(8) 0.023(8)
C44 0.040(8) 0.040(8) 0.059(9) -0.007(7) 0.000(7) 0.006(6)
C45 0.039(7) 0.030(7) 0.037(7) 0.006(5) 0.010(5) 0.007(6)
C46 0.030(7) 0.026(6) 0.054(8) 0.010(6) 0.011(6) 0.006(5)
C47 0.037(7) 0.048(8) 0.043(8) 0.003(6) 0.017(6) -0.004(6)
C48 0.060(9) 0.027(7) 0.059(9) 0.012(6) 0.033(7) 0.009(7)
C49 0.053(8) 0.040(8) 0.027(6) 0.012(6) 0.011(6) 0.005(7)
C50 0.040(7) 0.033(7) 0.049(8) 0.007(6) 0.021(6) 0.010(6)
C51 0.044(7) 0.005(5) 0.024(6) 0.002(4) 0.003(5) 0.004(5)
C52 0.042(7) 0.028(6) 0.035(7) 0.007(5) 0.003(5) -0.006(6)
C53 0.029(7) 0.035(7) 0.045(8) -0.001(6) 0.002(5) 0.006(6)
C54 0.045(8) 0.038(7) 0.032(7) 0.010(6) 0.019(6) 0.004(6)
C55 0.060(9) 0.031(7) 0.026(6) -0.001(5) 0.001(6) -0.002(6)
C56 0.044(8) 0.032(7) 0.034(7) 0.000(5) -0.001(6) -0.009(6)
C57 0.024(6) 0.027(6) 0.040(7) 0.004(5) 0.007(5) -0.004(5)
C58 0.033(7) 0.035(7) 0.038(7) -0.001(5) 0.007(5) -0.009(6)
C59 0.056(8) 0.032(7) 0.032(7) -0.012(5) 0.008(6) -0.014(6)
C60 0.051(8) 0.026(7) 0.040(7) -0.007(5) 0.007(6) -0.007(6)
C61 0.063(9) 0.035(7) 0.040(8) 0.001(6) 0.013(7) 0.007(7)
C62 0.031(6) 0.025(6) 0.038(7) 0.001(5) -0.005(5) -0.001(5)
C63 0.106(7) 0.051(4) 0.082(6) 0.006(4) 0.040(5) 0.027(5)
C64 0.106(7) 0.051(4) 0.082(6) 0.006(4) 0.040(5) 0.027(5)
C65 0.106(7) 0.051(4) 0.082(6) 0.006(4) 0.040(5) 0.027(5)
C66 0.106(7) 0.051(4) 0.082(6) 0.006(4) 0.040(5) 0.027(5)
C67 0.106(7) 0.051(4) 0.082(6) 0.006(4) 0.040(5) 0.027(5)
C68 0.106(7) 0.051(4) 0.082(6) 0.006(4) 0.040(5) 0.027(5)
C69 0.046(8) 0.025(6) 0.039(7) -0.001(5) 0.009(6) -0.003(6)
C70 0.037(7) 0.031(7) 0.031(6) 0.006(5) 0.000(5) 0.003(5)
C71 0.038(7) 0.049(8) 0.030(7) -0.002(6) 0.004(5) -0.003(6)
C72 0.036(7) 0.054(9) 0.034(7) 0.003(6) 0.010(5) -0.005(6)
C73 0.038(7) 0.034(7) 0.046(8) -0.004(6) 0.004(6) -0.006(6)
C74 0.058(9) 0.033(7) 0.024(6) 0.002(5) 0.000(6) -0.015(6)
C75 0.036(7) 0.033(7) 0.026(6) -0.005(5) 0.004(5) -0.001(5)
C76 0.040(7) 0.033(7) 0.025(6) 0.006(5) -0.003(5) -0.002(6)
C77 0.037(8) 0.055(9) 0.058(9) 0.006(7) -0.007(7) 0.010(7)
C78 0.043(9) 0.058(10) 0.066(10) 0.004(8) 0.013(7) 0.015(7)
C79 0.038(7) 0.040(8) 0.046(8) -0.014(6) 0.018(6) 0.006(6)
C80 0.038(7) 0.029(7) 0.042(7) -0.015(5) 0.004(6) -0.003(6)
C81 0.026(6) 0.039(7) 0.040(7) 0.008(6) 0.016(5) 0.002(5)
C82 0.021(6) 0.075(10) 0.038(7) -0.001(7) 0.002(5) 0.009(6)
C83 0.041(9) 0.086(13) 0.052(9) 0.012(9) -0.010(7) -0.012(9)
C84 0.029(8) 0.090(14) 0.080(13) 0.015(11) -0.001(8) -0.002(9)
C85 0.041(9) 0.056(10) 0.112(15) 0.011(10) 0.026(9) 0.015(8)
C86 0.028(7) 0.041(8) 0.061(9) 0.012(7) 0.013(6) 0.000(6)
C87 0.034(7) 0.031(6) 0.027(6) 0.000(5) 0.004(5) 0.009(5)
C88 0.040(8) 0.053(9) 0.038(7) 0.006(6) 0.000(6) -0.012(7)
C89 0.055(9) 0.067(11) 0.044(9) 0.008(8) -0.008(7) -0.005(8)
C90 0.075(12) 0.074(12) 0.042(9) 0.017(8) -0.001(8) 0.003(10)
C91 0.062(10) 0.057(10) 0.040(8) 0.010(7) 0.008(7) -0.005(8)
C92 0.049(8) 0.039(8) 0.036(7) 0.009(6) -0.002(6) -0.004(6)
C93 0.026(6) 0.038(7) 0.021(6) 0.005(5) 0.003(4) -0.008(5)
C94 0.027(6) 0.037(7) 0.030(6) 0.004(5) 0.005(5) -0.009(5)
C95 0.037(7) 0.034(7) 0.034(7) 0.001(5) 0.003(5) 0.000(6)
C96 0.032(6) 0.022(6) 0.018(5) 0.000(4) 0.000(4) 0.001(5)
C97 0.15(3) 0.11(2) 0.17(3) 0.02(2) 0.01(2) 0.07(2)
C99 0.049(7) 0.063(8) 0.082(9) -0.015(6) 0.033(6) 0.012(6)
C100 0.049(7) 0.063(8) 0.082(9) -0.015(6) 0.033(6) 0.012(6)
C101 0.049(7) 0.063(8) 0.082(9) -0.015(6) 0.033(6) 0.012(6)
C102 0.049(7) 0.063(8) 0.082(9) -0.015(6) 0.033(6) 0.012(6)
O1 0.056(9) 0.040(8) 0.056(9) -0.017(7) 0.007(7) 0.003(7)
Cl3 0.090(4) 0.097(4) 0.121(5) -0.009(4) -0.019(3) 0.008(3)
Cl4 0.090(4) 0.097(4) 0.121(5) -0.009(4) -0.019(3) 0.008(3)
C98 0.09(2) 0.071(18) 0.11(2) -0.028(16) 0.008(17) -0.002(15)
O2 0.030(9) 0.038(10) 0.047(10) -0.014(8) 0.021(8) -0.007(8)
C103 0.051(14) 0.052(14) 0.052(14) 0.007(9) 0.015(9) -0.002(9)
C104 0.053(14) 0.046(14) 0.049(14) 0.002(9) 0.010(9) -0.010(9)
C105 0.050(14) 0.053(14) 0.057(14) -0.003(9) 0.012(9) -0.012(9)
C106 0.045(13) 0.037(12) 0.043(12) -0.004(9) 0.010(9) 0.002(9)
C107 0.09(2) 0.071(18) 0.11(2) -0.028(16) 0.008(17) -0.002(15)
Cl5 0.090(4) 0.097(4) 0.121(5) -0.009(4) -0.019(3) 0.008(3)
Cl6 0.090(4) 0.097(4) 0.121(5) -0.009(4) -0.019(3) 0.008(3)
F1 0.107(4) 0.142(5) 0.109(4) -0.063(4) 0.010(3) -0.015(4)
F2 0.107(4) 0.142(5) 0.109(4) -0.063(4) 0.010(3) -0.015(4)
F3 0.107(4) 0.142(5) 0.109(4) -0.063(4) 0.010(3) -0.015(4)
F4 0.107(4) 0.142(5) 0.109(4) -0.063(4) 0.010(3) -0.015(4)
F5 0.107(4) 0.142(5) 0.109(4) -0.063(4) 0.010(3) -0.015(4)
F6 0.107(4) 0.142(5) 0.109(4) -0.063(4) 0.010(3) -0.015(4)
F7 0.051(7) 0.239(18) 0.143(12) -0.122(13) 0.000(7) 0.018(9)
F8 0.079(9) 0.229(18) 0.090(9) -0.063(10) -0.005(7) 0.008(10)
F9 0.064(7) 0.256(18) 0.071(8) -0.069(10) 0.000(6) 0.004(9)
F10 0.095(10) 0.219(19) 0.166(16) -0.040(14) 0.015(10) 0.075(12)
F11 0.107(11) 0.36(3) 0.111(12) -0.122(16) -0.024(9) 0.010(14)
F12 0.116(13) 0.25(2) 0.189(18) -0.068(16) -0.036(12) 0.095(14)
P1 0.0362(17) 0.0305(17) 0.0304(16) 0.0040(13) 0.0032(13) 0.0060(14)
P2 0.0295(16) 0.0274(16) 0.0275(15) 0.0048(12) 0.0020(12) 0.0011(13)
P3 0.0301(16) 0.0229(15) 0.0234(14) -0.0015(11) 0.0019(12) -0.0012(12)
P4 0.0399(18) 0.0242(15) 0.0279(16) 0.0009(12) 0.0084(13) -0.0025(13)
P5 0.0359(17) 0.0248(15) 0.0227(15) 0.0003(12) 0.0020(12) -0.0013(13)
P6 0.0277(15) 0.0294(16) 0.0252(15) 0.0016(12) 0.0021(12) -0.0025(13)
P7 0.035(2) 0.094(3) 0.060(3) -0.041(2) -0.0009(18) -0.007(2)
P8 0.050(3) 0.215(8) 0.079(4) -0.088(5) -0.023(3) 0.046(4)
Cu1 0.0357(8) 0.0271(7) 0.0257(7) 0.0019(6) 0.0029(6) -0.0023(6)
Au1 0.0328(3) 0.0287(2) 0.0290(2) 0.00215(18) 0.00199(18) 0.0012(2)
Au2 0.0336(3) 0.0253(2) 0.0254(2) 0.00174(17) 0.00292(18) 0.00113(19)
Au3 0.0318(2) 0.0260(2) 0.0240(2) -0.00034(17) 0.00006(17) -0.00197(19)
Au4 0.0345(3) 0.0246(2) 0.0249(2) 0.00017(17) 0.00157(18) -0.00249(19)
Au5 0.0336(3) 0.0257(2) 0.0274(2) 0.00181(18) 0.00409(18) -0.00094(19)
Cl1 0.167(8) 0.168(8) 0.109(5) 0.023(5) -0.005(5) -0.027(6)
Cl2 0.152(7) 0.172(8) 0.123(6) -0.036(6) -0.010(5) -0.022(6)

loop_
_atom_type_symbol
_atom_type_description
_atom_type_scat_dispersion_real
_atom_type_scat_dispersion_imag
_atom_type_scat_source
C C 0.0033 0.0016 'International Tables Vol C Tables 4.2.6.8 and 6.1.1.4'
H H 0.0000 0.0000 'International Tables Vol C Tables 4.2.6.8 and 6.1.1.4'
F F 0.0171 0.0103 'International Tables Vol C Tables 4.2.6.8 and 6.1.1.4'
P P 0.1023 0.0942 'International Tables Vol C Tables 4.2.6.8 and 6.1.1.4'
Cu Cu 0.3201 1.2651 'International Tables Vol C Tables 4.2.6.8 and 6.1.1.4'
Au Au -2.0133 8.8022 'International Tables Vol C Tables 4.2.6.8 and 6.1.1.4'
O O 0.0106 0.0060 'International Tables Vol C Tables 4.2.6.8 and 6.1.1.4'
Cl Cl 0.1484 0.1585 'International Tables Vol C Tables 4.2.6.8 and 6.1.1.4'

loop_
_geom_angle_atom_site_label_1
_geom_angle_atom_site_label_2
_geom_angle_atom_site_label_3
_geom_angle
C2 C1 Au2 175.4(11)
C2 C1 Cu1 82.5(8)
Au2 C1 Cu1 93.4(5)
C1 C2 C9 177.2(13)
C1 C2 Cu1 66.5(7)
C9 C2 Cu1 116.2(8)
C4 C3 Au3 172.1(12)
C4 C3 Cu1 100.1(9)
Au3 C3 Cu1 87.9(5)
C3 C4 C15 176.1(13)
C6 C5 Au4 173.7(11)
C5 C6 C21 173.6(13)
C8 C7 Au5 175.2(10)
C8 C7 Cu1 74.0(8)
Au5 C7 Cu1 110.3(5)
C7 C8 C27 157.8(12)
C7 C8 Cu1 71.3(7)
C27 C8 Cu1 130.8(9)
C10 C9 C14 120.2(13)
C10 C9 C2 120.3(13)
C14 C9 C2 119.4(12)
C9 C10 C11 118.5(16)
C9 C10 H10 120.8
C11 C10 H10 120.8
C12 C11 C10 121.8(16)
C12 C11 H11 119.1
C10 C11 H11 119.1
C11 C12 C13 120.2(15)
C11 C12 H12 119.9
C13 C12 H12 119.9
C12 C13 C14 119.5(16)
C12 C13 H13 120.2
C14 C13 H13 120.2
C9 C14 C13 119.6(14)
C9 C14 H14 120.2
C13 C14 H14 120.2
C20 C15 C16 119.1(12)
C20 C15 C4 121.0(12)
C16 C15 C4 119.9(11)
C17 C16 C15 120.3(14)
C17 C16 H16 119.9
C15 C16 H16 119.9
C18 C17 C16 120.1(16)
C18 C17 H17 119.9
C16 C17 H17 119.9
C17 C18 C19 121.2(14)
C17 C18 H18 119.4
C19 C18 H18 119.4
C18 C19 C20 119.4(14)
C18 C19 H19 120.3
C20 C19 H19 120.3
C15 C20 C19 119.8(14)
C15 C20 H20 120.1
C19 C20 H20 120.1
C22 C21 C26 118.5(11)
C22 C21 C6 120.2(11)
C26 C21 C6 121.1(11)
C21 C22 C23 120.4(12)
C21 C22 H22 119.8
C23 C22 H22 119.8
C24 C23 C22 120.7(12)
C24 C23 H23 119.6
C22 C23 H23 119.6
C23 C24 C25 117.5(12)
C23 C24 H24 121.3
C25 C24 H24 121.3
C26 C25 C24 122.3(14)
C26 C25 H25 118.9
C24 C25 H25 118.9
C25 C26 C21 120.6(12)
C25 C26 H26 119.7
C21 C26 H26 119.7
C28 C27 C32 118.9(12)
C28 C27 C8 117.8(11)
C32 C27 C8 123.3(11)
C29 C28 C27 119.9(13)
C29 C28 H28 120.0
C27 C28 H28 120.0
C28 C29 C30 121.6(12)
C28 C29 H29 119.2
C30 C29 H29 119.2
C29 C30 C31 119.9(12)
C29 C30 H30 120.1
C31 C30 H30 120.1
C32 C31 C30 118.6(12)
C32 C31 H31 120.7
C30 C31 H31 120.7
C31 C32 C27 121.2(12)
C31 C32 H32 119.4
C27 C32 H32 119.4
C38 C33 C34 119.7(13)
C38 C33 P1 121.1(10)
C34 C33 P1 119.2(11)
C35 C34 C33 118.4(16)
C35 C34 H34 120.8
C33 C34 H34 120.8
C36 C35 C34 121.0(16)
C36 C35 H35 119.5
C34 C35 H35 119.5
C35 C36 C37 119.9(15)
C35 C36 H36 120.1
C37 C36 H36 120.1
C36 C37 C38 121.6(17)
C36 C37 H37 119.2
C38 C37 H37 119.2
C37 C38 C33 119.4(15)
C37 C38 H38 120.3
C33 C38 H38 120.3
C44 C39 C40 119.9(13)
C44 C39 P1 117.7(10)
C40 C39 P1 121.1(10)
C41 C40 C39 117.3(14)
C41 C40 H40 121.4
C39 C40 H40 121.4
C42 C41 C40 121.4(16)
C42 C41 H41 119.3
C40 C41 H41 119.3
C43 C42 C41 120.4(15)
C43 C42 H42 119.8
C41 C42 H42 119.8
C42 C43 C44 121.5(15)
C42 C43 H43 119.3
C44 C43 H43 119.3
C39 C44 C43 119.3(15)
C39 C44 H44 120.3
C43 C44 H44 120.3
C50 C45 C46 120.3(12)
C50 C45 P2 119.6(10)
C46 C45 P2 119.9(10)
C45 C46 C47 120.1(13)
C45 C46 H46 119.9
C47 C46 H46 119.9
C48 C47 C46 119.9(13)
C48 C47 H47 120.1
C46 C47 H47 120.1
C49 C48 C47 119.2(12)
C49 C48 H48 120.4
C47 C48 H48 120.4
C48 C49 C50 121.3(13)
C48 C49 H49 119.4
C50 C49 H49 119.4
C45 C50 C49 119.3(13)
C45 C50 H50 120.4
C49 C50 H50 120.4
C52 C51 C56 119.0(11)
C52 C51 P3 118.4(9)
C56 C51 P3 122.5(9)
C51 C52 C53 119.6(12)
C51 C52 H52 120.2
C53 C52 H52 120.2
C52 C53 C54 122.5(12)
C52 C53 H53 118.7
C54 C53 H53 118.7
C55 C54 C53 117.9(11)
C55 C54 H54 121.1
C53 C54 H54 121.1
C54 C55 C56 119.5(11)
C54 C55 H55 120.3
C56 C55 H55 120.3
C51 C56 C55 121.4(12)
C51 C56 H56 119.3
C55 C56 H56 119.3
C58 C57 C62 118.6(11)
C58 C57 P3 123.0(9)
C62 C57 P3 118.4(9)
C59 C58 C57 120.4(12)
C59 C58 H58 119.8
C57 C58 H58 119.8
C58 C59 C60 119.9(12)
C58 C59 H59 120.0
C60 C59 H59 120.0
C61 C60 C59 119.6(12)
C61 C60 H60 120.2
C59 C60 H60 120.2
C60 C61 C62 121.3(13)
C60 C61 H61 119.3
C62 C61 H61 119.3
C61 C62 C57 120.1(11)
C61 C62 H62 120.0
C57 C62 H62 120.0
C64 C63 C68 117.7(17)
C64 C63 P4 122.0(17)
C68 C63 P4 120.3(16)
C63 C64 C65 117(2)
C63 C64 H64 121.5
C65 C64 H64 121.5
C66 C65 C64 121(2)
C66 C65 H65 119.5
C64 C65 H65 119.5
C67 C66 C65 122.0(19)
C67 C66 H66 119.0
C65 C66 H66 119.0
C66 C67 C68 120(2)
C66 C67 H67 120.2
C68 C67 H67 120.2
C67 C68 C63 122(2)
C67 C68 H68 118.8
C63 C68 H68 118.8
C70 C69 C74 120.0(12)
C70 C69 P4 117.9(10)
C74 C69 P4 122.0(10)
C69 C70 C71 120.7(12)
C69 C70 H70 119.7
C71 C70 H70 119.7
C70 C71 C72 119.7(12)
C70 C71 H71 120.2
C72 C71 H71 120.2
C73 C72 C71 119.6(12)
C73 C72 H72 120.2
C71 C72 H72 120.2
C72 C73 C74 120.8(12)
C72 C73 H73 119.6
C74 C73 H73 119.6
C69 C74 C73 119.2(12)
C69 C74 H74 120.4
C73 C74 H74 120.4
C80 C75 C76 120.3(12)
C80 C75 P5 122.1(9)
C76 C75 P5 117.6(9)
C75 C76 C77 118.0(12)
C75 C76 H76 121.0
C77 C76 H76 121.0
C78 C77 C76 120.4(13)
C78 C77 H77 119.8
C76 C77 H77 119.8
C77 C78 C79 120.8(13)
C77 C78 H78 119.6
C79 C78 H78 119.6
C80 C79 C78 119.8(13)
C80 C79 H79 120.1
C78 C79 H79 120.1
C79 C80 C75 120.7(12)
C79 C80 H80 119.7
C75 C80 H80 119.7
C82 C81 C86 118.5(12)
C82 C81 P6 121.6(10)
C86 C81 P6 119.7(10)
C81 C82 C83 120.9(15)
C81 C82 H82 119.5
C83 C82 H82 119.5
C84 C83 C82 121.1(16)
C84 C83 H83 119.5
C82 C83 H83 119.5
C83 C84 C85 120.1(15)
C83 C84 H84 119.9
C85 C84 H84 119.9
C84 C85 C86 119.0(16)
C84 C85 H85 120.5
C86 C85 H85 120.5
C81 C86 C85 120.3(15)
C81 C86 H86 119.9
C85 C86 H86 119.9
C92 C87 C88 119.6(11)
C92 C87 P6 118.2(9)
C88 C87 P6 122.1(10)
C89 C88 C87 118.8(13)
C89 C88 H88 120.6
C87 C88 H88 120.6
C88 C89 C90 122.6(14)
C88 C89 H89 118.7
C90 C89 H89 118.7
C89 C90 C91 119.6(14)
C89 C90 H90 120.2
C91 C90 H90 120.2
C90 C91 C92 119.4(15)
C90 C91 H91 120.3
C92 C91 H91 120.3
C91 C92 C87 120.0(13)
C91 C92 H92 120.0
C87 C92 H92 120.0
P1 C93 P2 110.6(6)
P1 C93 H93A 109.5
P2 C93 H93A 109.5
P1 C93 H93B 109.5
P2 C93 H93B 109.5
H93A C93 H93B 108.1
P2 C94 P3 114.0(6)
P2 C94 H94A 108.8
P3 C94 H94A 108.8
P2 C94 H94B 108.8
P3 C94 H94B 108.8
H94A C94 H94B 107.7
P5 C95 P4 111.8(6)
P5 C95 H95A 109.3
P4 C95 H95A 109.3
P5 C95 H95B 109.3
P4 C95 H95B 109.3
H95A C95 H95B 107.9
P6 C96 P5 109.4(5)
P6 C96 H96A 109.8
P5 C96 H96A 109.8
P6 C96 H96B 109.8
P5 C96 H96B 109.8
H96A C96 H96B 108.2
Cl2 C97 Cl1 114(2)
Cl2 C97 H98A 108.7
Cl1 C97 H98A 108.7
Cl2 C97 H98B 108.7
Cl1 C97 H98B 108.7
H98A C97 H98B 107.6
C100 C99 H99A 109.5
C100 C99 H99B 109.5
H99A C99 H99B 109.5
C100 C99 H99C 109.5
H99A C99 H99C 109.5
H99B C99 H99C 109.5
O1 C100 C99 108.3(19)
O1 C100 H10A 110.0
C99 C100 H10A 110.0
O1 C100 H10B 110.0
C99 C100 H10B 110.0
H10A C100 H10B 108.4
O1 C101 C102 108.7(19)
O1 C101 H10C 110.0
C102 C101 H10C 110.0
O1 C101 H10D 110.0
C102 C101 H10D 110.0
H10C C101 H10D 108.3
C101 C102 H10E 109.5
C101 C102 H10F 109.5
H10E C102 H10F 109.5
C101 C102 H10G 109.5
H10E C102 H10G 109.5
H10F C102 H10G 109.5
C101 O1 C100 112.0(16)
Cl4 C98 Cl3 115.8(19)
Cl4 C98 H98C 108.3
Cl3 C98 H98C 108.3
Cl4 C98 H98D 108.3
Cl3 C98 H98D 108.3
H98C C98 H98D 107.4
C105 O2 C104 114(3)
C104 C103 H10H 109.5
C104 C103 H10I 109.5
H10H C103 H10I 109.5
C104 C103 H10J 109.5
H10H C103 H10J 109.5
H10I C103 H10J 109.5
O2 C104 C103 114(3)
O2 C104 H10K 108.6
C103 C104 H10K 108.6
O2 C104 H10L 108.6
C103 C104 H10L 108.6
H10K C104 H10L 107.6
O2 C105 C106 107(3)
O2 C105 H10M 110.2
C106 C105 H10M 110.2
O2 C105 H10N 110.2
C106 C105 H10N 110.2
H10M C105 H10N 108.5
C105 C106 H10O 109.5
C105 C106 H10P 109.5
H10O C106 H10P 109.5
C105 C106 H10Q 109.5
H10O C106 H10Q 109.5
H10P C106 H10Q 109.5
Cl6 C107 Cl5 107.7(15)
Cl6 C107 H10R 110.2
Cl5 C107 H10R 110.2
Cl6 C107 H10S 110.2
Cl5 C107 H10S 110.2
H10R C107 H10S 108.5
C93 P1 C39 108.6(6)
C93 P1 C33 106.3(6)
C39 P1 C33 105.7(6)
C93 P1 Au1 113.3(4)
C39 P1 Au1 108.9(4)
C33 P1 Au1 113.7(5)
C45 P2 C94 109.5(6)
C45 P2 C93 104.6(5)
C94 P2 C93 100.4(5)
C45 P2 Au2 113.7(4)
C94 P2 Au2 113.5(4)
C93 P2 Au2 114.0(4)
C51 P3 C57 107.2(5)
C51 P3 C94 103.8(5)
C57 P3 C94 104.2(5)
C51 P3 Au3 114.8(4)
C57 P3 Au3 112.7(4)
C94 P3 Au3 113.2(4)
C69 P4 C63 105.2(8)
C69 P4 C95 107.4(6)
C63 P4 C95 107.6(7)
C69 P4 Au1 114.1(4)
C63 P4 Au1 110.4(8)
C95 P4 Au1 111.8(4)
C75 P5 C95 107.1(6)
C75 P5 C96 106.0(5)
C95 P5 C96 100.6(5)
C75 P5 Au4 113.8(4)
C95 P5 Au4 117.1(4)
C96 P5 Au4 110.9(4)
C81 P6 C87 106.1(6)
C81 P6 C96 105.0(5)
C87 P6 C96 104.3(5)
C81 P6 Au5 118.2(4)
C87 P6 Au5 113.4(4)
C96 P6 Au5 108.7(4)
F6 P7 F1 102.5(9)
F6 P7 F2 91.0(7)
F1 P7 F2 91.5(7)
F6 P7 F3 170.5(9)
F1 P7 F3 87.0(8)
F2 P7 F3 89.8(7)
F6 P7 F5 83.1(8)
F1 P7 F5 174.2(9)
F2 P7 F5 86.8(8)
F3 P7 F5 87.5(8)
F6 P7 F4 90.3(7)
F1 P7 F4 91.5(7)
F2 P7 F4 176.4(9)
F3 P7 F4 88.4(7)
F5 P7 F4 90.1(7)
F11 P8 F10 90.8(11)
F11 P8 F12 92.8(12)
F10 P8 F12 176.2(10)
F11 P8 F7 89.7(9)
F10 P8 F7 93.4(11)
F12 P8 F7 88.0(10)
F11 P8 F9 179.1(12)
F10 P8 F9 90.1(10)
F12 P8 F9 86.3(10)
F7 P8 F9 90.1(8)
F11 P8 F8 89.1(10)
F10 P8 F8 89.3(9)
F12 P8 F8 89.4(12)
F7 P8 F8 177.1(11)
F9 P8 F8 91.0(7)
C7 Cu1 C8 34.7(5)
C7 Cu1 C3 147.4(5)
C8 Cu1 C3 113.6(4)
C7 Cu1 C1 109.5(5)
C8 Cu1 C1 142.6(5)
C3 Cu1 C1 103.1(4)
C7 Cu1 C2 104.5(4)
C8 Cu1 C2 137.0(4)
C3 Cu1 C2 102.4(4)
C1 Cu1 C2 31.0(4)
C7 Cu1 Au3 130.9(3)
C8 Cu1 Au3 105.0(3)
C3 Cu1 Au3 45.0(3)
C1 Cu1 Au3 95.3(3)
C2 Cu1 Au3 117.1(3)
C7 Cu1 Au2 108.7(3)
C8 Cu1 Au2 123.5(3)
C3 Cu1 Au2 97.0(3)
C1 Cu1 Au2 40.6(3)
C2 Cu1 Au2 71.6(3)
Au3 Cu1 Au2 65.00(3)
P4 Au1 P1 165.30(11)
P4 Au1 Au4 94.35(8)
P1 Au1 Au4 95.63(8)
P4 Au1 Au2 102.10(8)
P1 Au1 Au2 92.31(8)
Au4 Au1 Au2 58.720(14)
C1 Au2 P2 176.5(4)
C1 Au2 Cu1 46.0(3)
P2 Au2 Cu1 132.63(8)
C1 Au2 Au4 74.7(4)
P2 Au2 Au4 108.69(8)
Cu1 Au2 Au4 89.63(3)
C1 Au2 Au1 102.8(3)
P2 Au2 Au1 79.66(8)
Cu1 Au2 Au1 143.70(3)
Au4 Au2 Au1 60.126(14)
C1 Au2 Au3 90.2(4)
P2 Au2 Au3 86.90(8)
Cu1 Au2 Au3 54.32(3)
Au4 Au2 Au3 137.951(19)
Au1 Au2 Au3 161.02(2)
C3 Au3 P3 174.8(3)
C3 Au3 Cu1 47.2(4)
P3 Au3 Cu1 136.12(8)
C3 Au3 Au2 95.0(3)
P3 Au3 Au2 90.10(8)
Cu1 Au3 Au2 60.68(3)
C5 Au4 P5 173.6(4)
C5 Au4 Au5 83.8(3)
P5 Au4 Au5 92.04(7)
C5 Au4 Au2 73.7(4)
P5 Au4 Au2 111.71(8)
Au5 Au4 Au2 95.197(17)
C5 Au4 Au1 105.4(4)
P5 Au4 Au1 80.60(8)
Au5 Au4 Au1 149.38(2)
Au2 Au4 Au1 61.155(15)
C7 Au5 P6 173.0(3)
C7 Au5 Au4 105.8(3)
P6 Au5 Au4 79.32(8)

loop_
_geom_bond_atom_site_label_1
_geom_bond_atom_site_label_2
_geom_bond_distance
C1 C2 1.240(16)
C1 Au2 2.001(12)
C1 Cu1 2.209(12)
C2 C9 1.449(16)
C2 Cu1 2.389(12)
C3 C4 1.200(17)
C3 Au3 2.021(13)
C3 Cu1 2.097(13)
C4 C15 1.447(16)
C5 C6 1.215(17)
C5 Au4 1.989(12)
C6 C21 1.450(16)
C7 C8 1.238(16)
C7 Au5 2.004(13)
C7 Cu1 2.059(11)
C8 C27 1.450(17)
C8 Cu1 2.090(11)
C9 C10 1.372(19)
C9 C14 1.391(19)
C10 C11 1.39(2)
C10 H10 0.9500
C11 C12 1.34(2)
C11 H11 0.9500
C12 C13 1.37(2)
C12 H12 0.9500
C13 C14 1.392(18)
C13 H13 0.9500
C14 H14 0.9500
C15 C20 1.396(18)
C15 C16 1.403(18)
C16 C17 1.379(19)
C16 H16 0.9500
C17 C18 1.37(2)
C17 H17 0.9500
C18 C19 1.37(2)
C18 H18 0.9500
C19 C20 1.41(2)
C19 H19 0.9500
C20 H20 0.9500
C21 C22 1.365(16)
C21 C26 1.387(18)
C22 C23 1.401(18)
C22 H22 0.9500
C23 C24 1.36(2)
C23 H23 0.9500
C24 C25 1.39(2)
C24 H24 0.9500
C25 C26 1.34(2)
C25 H25 0.9500
C26 H26 0.9500
C27 C28 1.391(17)
C27 C32 1.403(18)
C28 C29 1.368(17)
C28 H28 0.9500
C29 C30 1.381(19)
C29 H29 0.9500
C30 C31 1.398(18)
C30 H30 0.9500
C31 C32 1.390(17)
C31 H31 0.9500
C32 H32 0.9500
C33 C38 1.38(2)
C33 C34 1.407(19)
C33 P1 1.813(12)
C34 C35 1.39(2)
C34 H34 0.9500
C35 C36 1.36(3)
C35 H35 0.9500
C36 C37 1.36(2)
C36 H36 0.9500
C37 C38 1.37(2)
C37 H37 0.9500
C38 H38 0.9500
C39 C44 1.384(18)
C39 C40 1.402(19)
C39 P1 1.807(13)
C40 C41 1.399(19)
C40 H40 0.9500
C41 C42 1.37(2)
C41 H41 0.9500
C42 C43 1.32(2)
C42 H42 0.9500
C43 C44 1.39(2)
C43 H43 0.9500
C44 H44 0.9500
C45 C50 1.367(18)
C45 C46 1.386(18)
C45 P2 1.806(13)
C46 C47 1.388(18)
C46 H46 0.9500
C47 C48 1.39(2)
C47 H47 0.9500
C48 C49 1.37(2)
C48 H48 0.9500
C49 C50 1.393(17)
C49 H49 0.9500
C50 H50 0.9500
C51 C52 1.370(17)
C51 C56 1.381(16)
C51 P3 1.793(11)
C52 C53 1.370(17)
C52 H52 0.9500
C53 C54 1.386(17)
C53 H53 0.9500
C54 C55 1.385(18)
C54 H54 0.9500
C55 C56 1.391(18)
C55 H55 0.9500
C56 H56 0.9500
C57 C58 1.399(16)
C57 C62 1.404(16)
C57 P3 1.795(12)
C58 C59 1.393(17)
C58 H58 0.9500
C59 C60 1.396(19)
C59 H59 0.9500
C60 C61 1.369(19)
C60 H60 0.9500
C61 C62 1.382(17)
C61 H61 0.9500
C62 H62 0.9500
C63 C64 1.37(3)
C63 C68 1.41(3)
C63 P4 1.809(17)
C64 C65 1.47(2)
C64 H64 0.9500
C65 C66 1.31(3)
C65 H65 0.9500
C66 C67 1.31(3)
C66 H66 0.9500
C67 C68 1.36(2)
C67 H67 0.9500
C68 H68 0.9500
C69 C70 1.369(17)
C69 C74 1.388(18)
C69 P4 1.801(13)
C70 C71 1.393(18)
C70 H70 0.9500
C71 C72 1.395(17)
C71 H71 0.9500
C72 C73 1.364(18)
C72 H72 0.9500
C73 C74 1.406(18)
C73 H73 0.9500
C74 H74 0.9500
C75 C80 1.387(16)
C75 C76 1.398(16)
C75 P5 1.799(13)
C76 C77 1.415(19)
C76 H76 0.9500
C77 C78 1.37(2)
C77 H77 0.9500
C78 C79 1.38(2)
C78 H78 0.9500
C79 C80 1.373(17)
C79 H79 0.9500
C80 H80 0.9500
C81 C82 1.362(18)
C81 C86 1.386(18)
C81 P6 1.815(12)
C82 C83 1.363(19)
C82 H82 0.9500
C83 C84 1.34(2)
C83 H83 0.9500
C84 C85 1.38(3)
C84 H84 0.9500
C85 C86 1.39(2)
C85 H85 0.9500
C86 H86 0.9500
C87 C92 1.391(18)
C87 C88 1.395(17)
C87 P6 1.816(12)
C88 C89 1.354(19)
C88 H88 0.9500
C89 C90 1.36(2)
C89 H89 0.9500
C90 C91 1.38(2)
C90 H90 0.9500
C91 C92 1.386(18)
C91 H91 0.9500
C92 H92 0.9500
C93 P1 1.783(12)
C93 P2 1.850(11)
C93 H93A 0.9900
C93 H93B 0.9900
C94 P2 1.830(12)
C94 P3 1.838(12)
C94 H94A 0.9900
C94 H94B 0.9900
C95 P5 1.826(13)
C95 P4 1.831(12)
C95 H95A 0.9900
C95 H95B 0.9900
C96 P6 1.837(11)
C96 P5 1.854(10)
C96 H96A 0.9900
C96 H96B 0.9900
C97 Cl2 1.68(3)
C97 Cl1 1.72(3)
C97 H98A 0.9900
C97 H98B 0.9900
C99 C100 1.479(10)
C99 H99A 0.9800
C99 H99B 0.9800
C99 H99C 0.9800
C100 O1 1.405(19)
C100 H10A 0.9900
C100 H10B 0.9900
C101 O1 1.393(19)
C101 C102 1.499(10)
C101 H10C 0.9900
C101 H10D 0.9900
C102 H10E 0.9800
C102 H10F 0.9800
C102 H10G 0.9800
Cl3 C98 1.73(2)
Cl4 C98 1.72(2)
C98 H98C 0.9900
C98 H98D 0.9900
O2 C105 1.38(2)
O2 C104 1.39(2)
C103 C104 1.500(10)
C103 H10H 0.9800
C103 H10I 0.9800
C103 H10J 0.9800
C104 H10K 0.9900
C104 H10L 0.9900
C105 C106 1.496(10)
C105 H10M 0.9900
C105 H10N 0.9900
C106 H10O 0.9800
C106 H10P 0.9800
C106 H10Q 0.9800
C107 Cl6 1.751(9)
C107 Cl5 1.752(9)
C107 H10R 0.9900
C107 H10S 0.9900
F1 P7 1.543(15)
F2 P7 1.572(13)
F3 P7 1.583(15)
F4 P7 1.593(13)
F5 P7 1.587(16)
F6 P7 1.494(14)
F7 P8 1.566(16)
F8 P8 1.609(17)
F9 P8 1.583(12)
F10 P8 1.553(18)
F11 P8 1.538(16)
F12 P8 1.563(19)
P1 Au1 2.299(3)
P2 Au2 2.290(3)
P3 Au3 2.275(3)
P4 Au1 2.298(3)
P5 Au4 2.285(3)
P6 Au5 2.267(3)
Cu1 Au3 2.8577(15)
Cu1 Au2 3.0672(14)
Au1 Au4 3.1246(6)
Au1 Au2 3.1564(6)
Au2 Au4 3.0796(7)
Au2 Au3 3.1883(6)
Au4 Au5 3.0410(6)
